data_2008231
loop_
_publ_author_name
'Benetollo, Franco'
'Bombieri, Gabriella'
'Aime, Silvio'
'Botta, Mauro'

_publ_section_title
;
 A holmium complex of a macrocyclic ligand (DOTA) and its isostructural
 europium analogue
;
_journal_issue 3
_journal_name_full 'Acta Crystallographica Section C'
_journal_page_first 353
_journal_page_last 356
_journal_paper_doi 10.1107/S0108270198014450
_journal_volume 55
_journal_year 1999
_chemical_formula_iupac 'Na [Ho (C16 H24 N4 O8) (H2 O)], 4H2 O'
_chemical_formula_moiety 'Na [Ho (C16 H24 N4 O8) (H2 O)], 4H2 O'
_chemical_formula_sum 'C16 H34 Ho N4 Na O13'
_chemical_formula_weight 678.39
_chemical_name_systematic
;
Sodium Aquo(1,4,7,10-tetraazacyclododecane-1,4,7,10-tetraacetato)holmium(III)
Tetrahydrate.
;
_space_group_IT_number 2
_symmetry_cell_setting triclinic
_symmetry_space_group_name_Hall '-P 1'
_symmetry_space_group_name_H-M 'P -1'
_audit_creation_method SHELXL
_cell_angle_alpha 82.94(3)
_cell_angle_beta 85.85(2)
_cell_angle_gamma 81.76(2)
_cell_formula_units_Z 2
_cell_length_a 8.735(2)
_cell_length_b 9.093(2)
_cell_length_c 15.640(3)
_cell_measurement_reflns_used 30
_cell_measurement_temperature 295(2)
_cell_measurement_theta_max 15
_cell_measurement_theta_min 12
_cell_volume 1218.2(5)
_computing_cell_refinement FEBO
_computing_data_collection 'FEBO (Belletti, 1993)'
_computing_data_reduction FEBO
_computing_molecular_graphics 'ORTEPII (Johnson 1976)'
_computing_publication_material 'PARST94 (Nardelli, 1995)'
_computing_structure_refinement 'SHELXL93 (Sheldrick, 1993)'
_computing_structure_solution 'SHELXS86 (Sheldrick, 1990)'
_diffrn_ambient_temperature 295(2)
_diffrn_measurement_device_type 'Philips PW1100 four-circle'
_diffrn_measurement_method 'Profile-fitted \q/2\q scans (Lehmann & Larsen, 1974)'
_diffrn_radiation_monochromator Graphite
_diffrn_radiation_source 'Fine-focus sealed tube'
_diffrn_radiation_type MoK\a
_diffrn_radiation_wavelength 0.71073
_diffrn_reflns_av_R_equivalents 0.013
_diffrn_reflns_av_sigmaI/netI 0.0215
_diffrn_reflns_limit_h_max 11
_diffrn_reflns_limit_h_min -11
_diffrn_reflns_limit_k_max 12
_diffrn_reflns_limit_k_min -11
_diffrn_reflns_limit_l_max 20
_diffrn_reflns_limit_l_min 0
_diffrn_reflns_number 5231
_diffrn_reflns_theta_max 28.01
_diffrn_reflns_theta_min 2.63
_diffrn_standards_decay_% 0
_diffrn_standards_interval_time 180
_diffrn_standards_number 3
_exptl_absorpt_coefficient_mu 3.34
_exptl_absorpt_correction_T_max 0.321
_exptl_absorpt_correction_T_min 0.247
_exptl_absorpt_correction_type '\y scan (North et al., 1968)'
_exptl_crystal_colour 'pale yellow'
_exptl_crystal_density_diffrn 1.849
_exptl_crystal_density_method 'not measured'
_exptl_crystal_description prismatic
_exptl_crystal_F_000 680
_exptl_crystal_size_max 0.42
_exptl_crystal_size_mid 0.38
_exptl_crystal_size_min 0.34
_refine_diff_density_max '1.758 (close to Ho)'
_refine_diff_density_min -1.717
_refine_ls_extinction_coef 0.0077(7)
_refine_ls_extinction_method SHELXL93
_refine_ls_goodness_of_fit_all 1.069
_refine_ls_goodness_of_fit_obs 1.069
_refine_ls_hydrogen_treatment refall
_refine_ls_matrix_type full
_refine_ls_number_parameters 445
_refine_ls_number_reflns 5032
_refine_ls_number_restraints 'no restrains'
_refine_ls_restrained_S_all 1.092
_refine_ls_restrained_S_obs 1.069
_refine_ls_R_factor_all 0.024
_refine_ls_R_factor_obs 0.024
_refine_ls_shift/esd_max 0.009
_refine_ls_shift/esd_mean 0.000
_refine_ls_structure_factor_coef Fsqd
_refine_ls_weighting_details 'w = 1/[\s^2^(Fo^2^)+(0.0486P)^2^+0.5937P] where P = (Fo^2^+2Fc^2^)/3'
_refine_ls_weighting_scheme calc
_refine_ls_wR_factor_all 0.061
_refine_ls_wR_factor_obs 0.061
_reflns_number_observed 5032
_reflns_number_total 5033
_reflns_observed_criterion I>3\s(I)
_cod_data_source_file cf1277.cif
_cod_data_source_block ho
_cod_depositor_comments
;
The following automatic conversions were performed:
'_symmetry_cell_setting' value 'Triclinic' changed to 'triclinic'
according to '/home/saulius/struct/CIF-dictionaries/cif_core.dic'
dictionary named 'cif_core.dic' version 2.4.1 from 2010-06-29.

Automatic conversion script
Id: cif_fix_enum 1527 2010-12-29 10:47:43Z saulius 

The following automatic conversions were performed:

'_refine_ls_weighting_scheme' value 'calc w =
1/[\s^2^(Fo^2^)+(0.0486P)^2^+0.5937P] where P = (Fo^2^+2Fc^2^)/3' was
changed to 'calc'. New tag '_refine_ls_weighting_details' was
created. The value of the new tag was set to 'w =
1/[\s^2^(Fo^2^)+(0.0486P)^2^+0.5937P] where P = (Fo^2^+2Fc^2^)/3'.

Automatic conversion script
Id: cif_fix_values 3143 2015-03-26 13:38:13Z robertas 
;
_cod_database_code 2008231

loop_
_symmetry_equiv_pos_as_xyz
'x, y, z'
'-x, -y, -z'

loop_
_atom_site_aniso_label
_atom_site_aniso_U_11
_atom_site_aniso_U_22
_atom_site_aniso_U_33
_atom_site_aniso_U_12
_atom_site_aniso_U_13
_atom_site_aniso_U_23
Ho 0.02214(8) 0.02172(8) 0.01899(8) -0.00157(4) -0.00326(4) -0.00200(4)
Na 0.0425(7) 0.0458(7) 0.0381(7) 0.0015(6) 0.0034(6) -0.0030(6)
O1B 0.0313(10) 0.0325(10) 0.0244(10) 0.0026(8) -0.0043(8) -0.0015(8)
O4B 0.0284(9) 0.0279(9) 0.0343(11) -0.0020(7) -0.0022(8) -0.0087(8)
O7B 0.0281(9) 0.0376(11) 0.0295(11) -0.0026(8) -0.0059(8) 0.0026(9)
O10B 0.0373(10) 0.0285(10) 0.0254(10) -0.0075(8) -0.0033(8) -0.0041(8)
O10A 0.061(2) 0.0409(13) 0.0374(13) -0.0251(11) -0.0082(11) -0.0044(10)
N1 0.0272(10) 0.0269(11) 0.0242(11) 0.0008(8) -0.0025(9) -0.0041(9)
N4 0.0237(10) 0.0276(11) 0.0292(12) -0.0030(8) -0.0029(9) -0.0034(9)
N7 0.0295(11) 0.0261(11) 0.0246(11) -0.0025(8) -0.0020(9) 0.0000(9)
N10 0.0301(11) 0.0294(11) 0.0212(11) -0.0021(9) -0.0013(9) -0.0050(9)
O1A 0.0377(11) 0.0387(11) 0.0266(11) -0.0026(9) -0.0066(9) 0.0056(9)
O4A 0.0478(12) 0.0309(10) 0.0414(13) 0.0009(9) -0.0071(10) -0.0144(9)
O7A 0.0421(13) 0.0477(14) 0.058(2) 0.0005(11) -0.0259(12) 0.0038(12)
C1 0.0338(14) 0.0268(13) 0.0291(14) 0.0035(11) -0.0054(11) 0.0007(11)
C1A 0.0249(11) 0.0304(13) 0.0259(13) -0.0059(10) -0.0042(10) 0.0022(11)
C2 0.0245(12) 0.0348(15) 0.036(2) 0.0013(11) -0.0013(11) -0.0037(12)
C3 0.0242(12) 0.0339(14) 0.039(2) -0.0028(10) -0.0083(11) -0.0047(12)
C4A 0.0298(12) 0.0248(12) 0.0251(13) -0.0025(10) -0.0014(10) -0.0006(10)
C4 0.0304(13) 0.0310(13) 0.038(2) -0.0043(11) -0.0075(12) -0.0100(12)
C5 0.0299(13) 0.0347(14) 0.035(2) -0.0095(11) -0.0009(11) 0.0018(12)
C6 0.0359(14) 0.0263(13) 0.0314(15) -0.0072(11) -0.0025(12) 0.0038(11)
C7 0.0357(14) 0.0276(13) 0.033(2) 0.0019(11) -0.0086(12) 0.0029(12)
C7A 0.0289(13) 0.0336(14) 0.0274(14) 0.0038(11) -0.0068(11) -0.0040(11)
C8 0.0380(15) 0.0369(15) 0.0226(14) -0.0066(12) 0.0045(11) -0.0005(11)
C9 0.0374(14) 0.0341(14) 0.0169(12) -0.0061(11) 0.0076(10) -0.0017(10)
C10A 0.0340(14) 0.0264(12) 0.0287(14) -0.0035(10) -0.0055(11) -0.0035(11)
C10 0.042(2) 0.037(2) 0.0266(14) -0.0111(13) -0.0042(12) -0.0078(12)
C11 0.0347(14) 0.0361(15) 0.0264(14) 0.0044(12) -0.0002(11) -0.0096(12)
C12 0.0353(14) 0.0299(14) 0.0298(15) 0.0050(11) -0.0025(11) -0.0089(11)
OW1 0.0306(10) 0.0407(12) 0.0275(11) -0.0106(9) 0.0016(8) -0.0057(9)
OW2 0.052(2) 0.072(2) 0.096(3) -0.008(2) 0.010(2) -0.023(2)
OW3 0.070(2) 0.064(2) 0.064(2) -0.010(2) -0.027(2) -0.011(2)
OW4 0.0457(15) 0.047(2) 0.076(2) -0.0004(14) -0.0130(14) 0.004(2)
OW5 0.152(4) 0.063(2) 0.107(4) -0.039(3) -0.072(3) 0.012(2)

loop_
_atom_site_label
_atom_site_fract_x
_atom_site_fract_y
_atom_site_fract_z
_atom_site_U_iso_or_equiv
_atom_site_thermal_displace_type
_atom_site_calc_flag
_atom_site_refinement_flags
_atom_site_occupancy
_atom_site_disorder_group
_atom_site_type_symbol
Ho 0.595750(10) 0.252470(10) 0.306190(10) 0.02101(6) Uani d . 1 . Ho
Na 0.6278(2) 0.1797(2) 0.59913(9) 0.0433(3) Uani d . 1 . Na
O1B 0.6836(2) 0.1654(2) 0.44321(13) 0.0301(4) Uani d . 1 . O
O4B 0.5405(2) 0.4811(2) 0.36250(14) 0.0299(4) Uani d . 1 . O
O7B 0.3771(2) 0.3269(2) 0.22731(14) 0.0322(4) Uani d . 1 . O
O10B 0.5104(2) 0.0203(2) 0.31016(13) 0.0300(4) Uani d . 1 . O
O10A 0.3867(3) -0.1293(3) 0.2463(2) 0.0443(6) Uani d . 1 . O
N1 0.8487(3) 0.0569(3) 0.3032(2) 0.0264(4) Uani d . 1 . N
N4 0.8441(3) 0.3797(3) 0.3225(2) 0.0268(5) Uani d . 1 . N
N7 0.6388(3) 0.4575(3) 0.1763(2) 0.0271(4) Uani d . 1 . N
N10 0.6463(3) 0.1375(3) 0.15637(15) 0.0269(4) Uani d . 1 . N
O1A 0.7974(3) -0.0128(3) 0.53664(14) 0.0351(5) Uani d . 1 . O
O4A 0.6034(3) 0.6658(2) 0.4281(2) 0.0396(5) Uani d . 1 . O
O7A 0.2421(3) 0.4727(3) 0.1265(2) 0.0494(6) Uani d . 1 . O
C1 0.8501(3) -0.0376(3) 0.3877(2) 0.0308(6) Uani d . 1 . C
H1A 0.956(4) -0.087(4) 0.403(2) 0.032(9) Uiso d . 1 . H
H1B 0.789(5) -0.114(5) 0.383(3) 0.038(10) Uiso d . 1 . H
C1A 0.7737(3) 0.0440(3) 0.4615(2) 0.0272(5) Uani d . 1 . C
C2 0.9894(3) 0.1353(4) 0.2900(2) 0.0322(6) Uani d . 1 . C
H20 1.080(4) 0.064(4) 0.299(3) 0.030(9) Uiso d . 1 . H
H21 0.994(4) 0.162(4) 0.231(2) 0.022(8) Uiso d . 1 . H
C3 0.9799(3) 0.2647(3) 0.3435(2) 0.0321(6) Uani d . 1 . C
H30 0.973(4) 0.228(4) 0.410(3) 0.034(9) Uiso d . 1 . H
H31 1.074(4) 0.313(4) 0.332(2) 0.025(8) Uiso d . 1 . H
C4A 0.6366(3) 0.5471(3) 0.3951(2) 0.0269(5) Uani d . 1 . C
C4 0.8036(4) 0.4714(4) 0.3947(2) 0.0322(6) Uani d . 1 . C
H40 0.822(5) 0.403(5) 0.452(3) 0.049(12) Uiso d . 1 . H
H41 0.862(6) 0.542(6) 0.392(3) 0.060(14) Uiso d . 1 . H
C5 0.8845(3) 0.4767(3) 0.2428(2) 0.0331(6) Uani d . 1 . C
H50 0.953(5) 0.561(4) 0.259(3) 0.038(10) Uiso d . 1 . H
H51 0.951(4) 0.407(4) 0.201(2) 0.025(8) Uiso d . 1 . H
C6 0.7421(4) 0.5621(3) 0.1991(2) 0.0315(6) Uani d . 1 . C
H61 0.689(4) 0.629(4) 0.236(2) 0.024(8) Uiso d . 1 . H
H60 0.776(5) 0.621(5) 0.148(3) 0.050(12) Uiso d . 1 . H
C7 0.4833(4) 0.5407(3) 0.1589(2) 0.0330(6) Uani d . 1 . C
H70 0.484(6) 0.596(6) 0.103(4) 0.064(14) Uiso d . 1 . H
H71 0.465(5) 0.620(5) 0.197(3) 0.044(11) Uiso d . 1 . H
C7A 0.3574(3) 0.4388(3) 0.1714(2) 0.0305(6) Uani d . 1 . C
C8 0.7071(4) 0.3896(4) 0.0982(2) 0.0329(6) Uani d . 1 . C
H81 0.813(5) 0.356(4) 0.107(3) 0.031(9) Uiso d . 1 . H
H80 0.699(5) 0.470(5) 0.047(3) 0.038(10) Uiso d . 1 . H
C9 0.6288(3) 0.2579(3) 0.0812(2) 0.0299(6) Uani d . 1 . C
H90 0.520(4) 0.291(4) 0.073(2) 0.034(8) Uiso d . 1 . H
H91 0.675(4) 0.219(4) 0.029(3) 0.036(9) Uiso d . 1 . H
C10A 0.4708(3) -0.0293(3) 0.2438(2) 0.0295(6) Uani d . 1 . C
C10 0.5250(4) 0.0402(4) 0.1552(2) 0.0343(6) Uani d . 1 . C
H10B 0.429(5) 0.096(5) 0.129(3) 0.050(12) Uiso d . 1 . H
H10A 0.566(6) -0.041(6) 0.120(3) 0.064(14) Uiso d . 1 . H
C11 0.8029(4) 0.0486(4) 0.1491(2) 0.0329(6) Uani d . 1 . C
H11B 0.806(4) -0.022(4) 0.104(2) 0.032(9) Uiso d . 1 . H
H11A 0.871(5) 0.125(5) 0.130(3) 0.037(10) Uiso d . 1 . H
C12 0.8493(4) -0.0412(3) 0.2336(2) 0.0321(6) Uani d . 1 . C
H121 0.775(4) -0.107(4) 0.250(2) 0.018(7) Uiso d . 1 . H
H120 0.953(5) -0.097(4) 0.221(3) 0.028(9) Uiso d . 1 . H
OW1 0.3681(2) 0.2558(3) 0.40668(15) 0.0324(4) Uani d . 1 . O
H100 0.368(5) 0.295(5) 0.456(3) 0.049(12) Uiso d . 1 . H
H101 0.326(6) 0.182(6) 0.415(3) 0.056(14) Uiso d . 1 . H
OW2 0.7762(5) 0.3780(5) 0.6246(3) 0.0727(11) Uani d . 1 . O
H200 0.686(10) 0.442(8) 0.628(5) 0.11(2) Uiso d . 1 . H
H201 0.825(11) 0.407(10) 0.652(6) 0.13(4) Uiso d . 1 . H
OW3 0.2035(4) 0.9331(5) 0.1007(3) 0.0646(9) Uani d . 1 . O
H301 0.234(6) 0.914(6) 0.141(4) 0.056(16) Uiso d . 1 . H
H300 0.191(9) 1.027(9) 0.084(5) 0.11(3) Uiso d . 1 . H
OW4 -0.0296(4) 0.2828(4) -0.0759(2) 0.0570(8) Uani d . 1 . O
H400 -0.059(6) 0.218(6) -0.070(4) 0.052(16) Uiso d . 1 . H
H401 -0.089(7) 0.355(7) -0.085(4) 0.083(19) Uiso d . 1 . H
OW5 0.1381(7) 0.2350(5) 0.0669(3) 0.104(2) Uani d . 1 . O
H500 0.196(4) 0.287(4) 0.087(3) 0.027(9) Uiso d . 1 . H
H501 0.1294 0.2800 0.0125 0.064 Uiso d . 1 . H

loop_
_atom_type_symbol
_atom_type_description
_atom_type_scat_dispersion_real
_atom_type_scat_dispersion_imag
_atom_type_scat_source
Ho Ho -0.2175 4.6783 'International Tables Vol C Tables 4.2.6.8 and 6.1.1.4'
Na Na 0.0362 0.0249 'International Tables Vol C Tables 4.2.6.8 and 6.1.1.4'
N N 0.0061 0.0033 'International Tables Vol C Tables 4.2.6.8 and 6.1.1.4'
O O 0.0106 0.0060 'International Tables Vol C Tables 4.2.6.8 and 6.1.1.4'
C C 0.0033 0.0016 'International Tables Vol C Tables 4.2.6.8 and 6.1.1.4'
H H 0.0000 0.0000 'International Tables Vol C Tables 4.2.6.8 and 6.1.1.4'

loop_
_geom_angle_atom_site_label_1
_geom_angle_atom_site_label_2
_geom_angle_atom_site_label_3
_geom_angle_site_symmetry_1
_geom_angle_site_symmetry_3
_geom_angle
_geom_angle_publ_flag
O7B Ho O4B . . 86.75(8) yes
O7B Ho O10B . . 81.41(8) yes
O4B Ho O10B . . 142.57(7) yes
O7B Ho O1B . . 144.59(7) yes
O4B Ho O1B . . 83.78(8) yes
O10B Ho O1B . . 85.68(8) yes
O7B Ho OW1 . . 71.88(8) yes
O4B Ho OW1 . . 69.05(8) ?
O10B Ho OW1 . . 73.52(8) ?
O1B Ho OW1 . . 72.86(7) yes
O7B Ho N7 . . 67.13(8) ?
O4B Ho N7 . . 74.22(8) ?
O10B Ho N7 . . 130.83(8) ?
O1B Ho N7 . . 140.63(8) ?
OW1 Ho N7 . . 125.50(8) ?
O7B Ho N1 . . 138.68(8) ?
O4B Ho N1 . . 131.77(7) ?
O10B Ho N1 . . 74.52(8) ?
O1B Ho N1 . . 66.67(8) ?
OW1 Ho N1 . . 129.50(8) ?
N7 Ho N1 . . 104.99(8) yes
O7B Ho N4 . . 132.75(8) ?
O4B Ho N4 . . 66.38(7) ?
O10B Ho N4 . . 142.52(7) ?
O1B Ho N4 . . 72.97(8) ?
OW1 Ho N4 . . 125.67(8) ?
N7 Ho N4 . . 68.42(8) yes
N1 Ho N4 . . 68.85(7) yes
O7B Ho N10 . . 71.96(8) ?
O4B Ho N10 . . 141.34(8) ?
O10B Ho N10 . . 66.87(8) ?
O1B Ho N10 . . 131.56(7) ?
OW1 Ho N10 . . 129.23(8) ?
N7 Ho N10 . . 67.90(8) yes
N1 Ho N10 . . 67.85(8) yes
N4 Ho N10 . . 105.04(8) yes
O4A Na O1A 2_666 . 139.48(10) ?
O4A Na O10A 2_666 2_656 102.62(11) ?
O1A Na O10A . 2_656 110.56(11) ?
O4A Na OW2 2_666 . 96.44(13) ?
O1A Na OW2 . . 109.17(12) ?
O10A Na OW2 2_656 . 84.22(14) ?
O4A Na O1B 2_666 . 90.65(9) ?
O1A Na O1B . . 54.36(8) ?
O10A Na O1B 2_656 . 164.83(10) ?
OW2 Na O1B . . 101.77(14) ?
O4A Na O10B 2_666 2_656 92.59(10) ?
O1A Na O10B . 2_656 89.30(9) ?
O10A Na O10B 2_656 2_656 53.10(8) ?
OW2 Na O10B . 2_656 137.31(14) ?
O1B Na O10B . 2_656 119.80(9) ?
O4A Na C1A 2_666 . 116.03(10) ?
O1A Na C1A . . 26.78(8) ?
O10A Na C1A 2_656 . 137.32(11) ?
OW2 Na C1A . . 107.52(13) ?
O1B Na C1A . . 27.58(7) ?
O10B Na C1A 2_656 . 105.53(9) ?
O4A Na C10A 2_666 2_656 97.44(10) ?
O1A Na C10A . 2_656 102.09(10) ?
O10A Na C10A 2_656 2_656 26.23(8) ?
OW2 Na C10A . 2_656 110.40(14) ?
O1B Na C10A . 2_656 145.58(10) ?
O10B Na C10A 2_656 2_656 26.92(8) ?
C1A Na C10A . 2_656 125.19(10) ?
C1A O1B Ho . . 124.8(2) ?
C1A O1B Na . . 88.8(2) ?
Ho O1B Na . . 144.21(10) ?
C4A O4B Ho . . 125.9(2) ?
C7A O7B Ho . . 125.8(2) ?
C10A O10B Ho . . 123.1(2) ?
C10A O10B Na . 2_656 87.5(2) ?
Ho O10B Na . 2_656 145.81(10) ?
C10A O10A Na . 2_656 95.2(2) ?
C1 N1 C12 . . 108.5(2) ?
C1 N1 C2 . . 110.1(2) ?
C12 N1 C2 . . 109.2(2) ?
C1 N1 Ho . . 107.1(2) ?
C12 N1 Ho . . 111.5(2) ?
C2 N1 Ho . . 110.4(2) ?
C4 N4 C5 . . 109.8(2) ?
C4 N4 C3 . . 109.9(2) ?
C5 N4 C3 . . 108.9(2) ?
C4 N4 Ho . . 105.5(2) ?
C5 N4 Ho . . 111.8(2) ?
C3 N4 Ho . . 110.9(2) ?
C7 N7 C8 . . 109.8(2) ?
C7 N7 C6 . . 109.6(2) ?
C8 N7 C6 . . 108.9(2) ?
C7 N7 Ho . . 105.9(2) ?
C8 N7 Ho . . 111.6(2) ?
C6 N7 Ho . . 111.0(2) ?
C10 N10 C11 . . 110.3(2) ?
C10 N10 C9 . . 108.8(2) ?
C11 N10 C9 . . 109.3(2) ?
C10 N10 Ho . . 105.3(2) ?
C11 N10 Ho . . 111.8(2) ?
C9 N10 Ho . . 111.3(2) ?
C1A O1A Na . . 93.4(2) ?
C4A O4A Na . 2_666 120.8(2) ?
N1 C1 C1A . . 113.6(2) ?
O1A C1A O1B . . 123.4(3) ?
O1A C1A C1 . . 118.6(3) ?
O1B C1A C1 . . 117.9(2) ?
O1A C1A Na . . 59.8(2) ?
O1B C1A Na . . 63.6(2) ?
C1 C1A Na . . 177.0(2) ?
N1 C2 C3 . . 112.9(2) ?
N4 C3 C2 . . 111.6(2) ?
O4A C4A O4B . . 124.8(3) ?
O4A C4A C4 . . 118.6(3) ?
O4B C4A C4 . . 116.5(2) ?
N4 C4 C4A . . 112.6(2) ?
N4 C5 C6 . . 112.9(2) ?
N7 C6 C5 . . 111.1(2) ?
N7 C7 C7A . . 112.1(2) ?
O7A C7A O7B . . 124.8(3) ?
O7A C7A C7 . . 118.2(3) ?
O7B C7A C7 . . 117.0(2) ?
N7 C8 C9 . . 112.5(2) ?
N10 C9 C8 . . 109.8(2) ?
O10A C10A O10B . . 124.0(3) ?
O10A C10A C10 . . 117.5(3) ?
O10B C10A C10 . . 118.5(3) ?
O10A C10A Na . 2_656 58.6(2) ?
O10B C10A Na . 2_656 65.5(2) ?
C10 C10A Na . 2_656 175.2(2) ?
N10 C10 C10A . . 114.6(2) ?
N10 C11 C12 . . 112.5(2) ?
N1 C12 C11 . . 111.5(2) ?

loop_
_geom_bond_atom_site_label_1
_geom_bond_atom_site_label_2
_geom_bond_site_symmetry_2
_geom_bond_distance
_geom_bond_publ_flag
Ho O7B . 2.323(2) yes
Ho O4B . 2.330(2) yes
Ho O10B . 2.330(2) yes
Ho O1B . 2.336(2) yes
Ho OW1 . 2.443(2) yes
Ho N7 . 2.628(2) yes
Ho N1 . 2.631(2) yes
Ho N4 . 2.642(2) yes
Ho N10 . 2.665(2) yes
Na O4A 2_666 2.323(3) yes
Na O1A . 2.384(3) yes
Na O10A 2_656 2.402(3) yes
Na OW2 . 2.452(5) yes
Na O1B . 2.467(3) yes
Na O10B 2_656 2.554(3) yes
Na C1A . 2.753(3) ?
Na C10A 2_656 2.803(3) ?
O1B C1A . 1.275(3) ?
O4B C4A . 1.268(3) ?
O7B C7A . 1.258(4) ?
O10B C10A . 1.270(4) ?
O10B Na 2_656 2.554(3) ?
O10A C10A . 1.244(4) ?
O10A Na 2_656 2.402(3) ?
N1 C1 . 1.485(4) ?
N1 C12 . 1.489(4) ?
N1 C2 . 1.497(4) ?
N4 C4 . 1.478(4) ?
N4 C5 . 1.488(4) ?
N4 C3 . 1.491(4) ?
N7 C7 . 1.483(4) ?
N7 C8 . 1.483(4) ?
N7 C6 . 1.490(4) ?
N10 C10 . 1.477(4) ?
N10 C11 . 1.490(4) ?
N10 C9 . 1.506(4) ?
O1A C1A . 1.243(4) ?
O4A C4A . 1.242(4) ?
O4A Na 2_666 2.323(3) ?
O7A C7A . 1.250(4) ?
C1 C1A . 1.513(4) ?
C2 C3 . 1.514(4) ?
C4A C4 . 1.521(4) ?
C5 C6 . 1.527(4) ?
C7 C7A . 1.524(4) ?
C8 C9 . 1.520(4) ?
C10A C10 . 1.522(4) ?
C10A Na 2_656 2.803(3) ?
C11 C12 . 1.515(4) ?
